data_4349650
loop_
_publ_author_name
'Papazoi, Eleutheria'
'Douvali, Antigoni'
'Rapti, Sofia'
'Skliri, Euaggelia'
'Armatas, Gerasimos S.'
'Papaefstathiou, Giannis S.'
'Wang, Xin'
'Huang, Zhen-Feng'
'Kaziannis, Spyridon'
'Kosmidis, Constantine'
'Hatzidimitriou, Antonios G.'
'Lazarides, Theodore'
'Manos, Manolis J.'

_publ_section_title
;
 A microporous Mg2+ MOF with cation exchange properties in a
 single-crystal-to-single-crystal fashion
;
_journal_issue 3
_journal_name_full 'Inorganic Chemistry Frontiers'
_journal_page_first 530
_journal_paper_doi 10.1039/C6QI00548A
_journal_volume 4
_journal_year 2017
_chemical_formula_sum 'C16 H23 Cu0.27 Mg1.73 N3 O17'
_chemical_formula_weight 588.58
_chemical_name_common AEMOF-7-Cu
_space_group_crystal_system orthorhombic
_space_group_IT_number 60
_space_group_name_Hall '-P 2a 2n'
_space_group_name_H-M_alt 'P n c a'
_atom_sites_solution_hydrogens geom
_audit_creation_method SHELXL-2014/7
_audit_update_record
;
2016-11-29 deposited with the CCDC.
2017-01-11 downloaded from the CCDC.
;
_cell_angle_alpha 90
_cell_angle_beta 90
_cell_angle_gamma 90
_cell_formula_units_Z 4
_cell_length_a 12.474(3)
_cell_length_b 15.248(3)
_cell_length_c 16.899(3)
_cell_measurement_reflns_used 211
_cell_measurement_temperature 293(2)
_cell_measurement_theta_max 20
_cell_measurement_theta_min 15
_cell_volume 3214.2(12)
_computing_cell_refinement 'Apex2 (Bruker AXS, 2006)'
_computing_data_collection 'Apex2 (Bruker AXS, 2006)'
_computing_data_reduction 'Apex2 (Bruker AXS, 2006)'
_computing_molecular_graphics 'SHELXL-2014/7 (Sheldrick, 2014)'
_computing_publication_material 'SHELXL-2014/7 (Sheldrick, 2014)'
_computing_structure_refinement 'SHELXL-2014/7 (Sheldrick, 2014)'
_computing_structure_solution 'Superflip (Palatinus & Chapuis, 2007)'
_diffrn_ambient_temperature 293(2)
_diffrn_measured_fraction_theta_full 0.963
_diffrn_measured_fraction_theta_max 0.963
_diffrn_measurement_device_type 'Bruker Kappa Apex2'
_diffrn_measurement_method 'f & w scans'
_diffrn_radiation_type MoK\a
_diffrn_radiation_wavelength 0.71073
_diffrn_reflns_av_R_equivalents 0.0367
_diffrn_reflns_av_unetI/netI 0.0520
_diffrn_reflns_Laue_measured_fraction_full 0.963
_diffrn_reflns_Laue_measured_fraction_max 0.963
_diffrn_reflns_limit_h_max 14
_diffrn_reflns_limit_h_min -11
_diffrn_reflns_limit_k_max 18
_diffrn_reflns_limit_k_min 0
_diffrn_reflns_limit_l_max 20
_diffrn_reflns_limit_l_min -13
_diffrn_reflns_number 14149
_diffrn_reflns_point_group_measured_fraction_full 0.963
_diffrn_reflns_point_group_measured_fraction_max 0.963
_diffrn_reflns_theta_full 24.997
_diffrn_reflns_theta_max 24.997
_diffrn_reflns_theta_min 1.799
_exptl_absorpt_coefficient_mu 0.310
_exptl_absorpt_correction_T_max 0.93
_exptl_absorpt_correction_T_min 0.92
_exptl_absorpt_correction_type numerical
_exptl_absorpt_process_details SADABS
_exptl_crystal_colour blue
_exptl_crystal_density_diffrn 1.216
_exptl_crystal_density_method 'not measured'
_exptl_crystal_description prism
_exptl_crystal_F_000 1218
_exptl_crystal_size_max 0.160
_exptl_crystal_size_mid 0.130
_exptl_crystal_size_min 0.110
_exptl_transmission_factor_max 0.93
_exptl_transmission_factor_min 0.92
_refine_diff_density_max 0.766
_refine_diff_density_min -0.718
_refine_diff_density_rms 0.231
_refine_ls_extinction_method none
_refine_ls_goodness_of_fit_ref 1.205
_refine_ls_hydrogen_treatment constr
_refine_ls_matrix_type full
_refine_ls_number_parameters 196
_refine_ls_number_reflns 2720
_refine_ls_number_restraints 0
_refine_ls_restrained_S_all 1.205
_refine_ls_R_factor_all 0.0928
_refine_ls_R_factor_gt 0.0699
_refine_ls_shift/su_max 0.000
_refine_ls_shift/su_mean 0.000
_refine_ls_structure_factor_coef Fsqd
_refine_ls_weighting_details 'w=1/[\s^2^(Fo^2^)+(0.1495P)^2^+7.5292P] where P=(Fo^2^+2Fc^2^)/3'
_refine_ls_weighting_scheme calc
_refine_ls_wR_factor_gt 0.2719
_refine_ls_wR_factor_ref 0.2867
_reflns_Friedel_coverage 0.000
_reflns_number_gt 2073
_reflns_number_total 2720
_reflns_threshold_expression 'I > 2\s(I)'
_cod_data_source_file c6qi00548a2.cif
_cod_data_source_block AEMOF-7-Cu
_cod_original_cell_volume 3214.2(11)
_cod_database_code 4349650
_shelx_shelxl_version_number 2014/7
_shelx_space_group_comment
;
The symmetry employed for this shelxl refinement is uniquely defined
by the following loop, which should always be used as a source of
symmetry information in preference to the above space-group names.
They are only intended as comments.
;

loop_
_space_group_symop_operation_xyz
'x, y, z'
'-x+1/2, y+1/2, z+1/2'
'-x+1/2, -y, z'
'-x, y+1/2, -z+1/2'
'-x, -y, -z'
'x-1/2, -y-1/2, -z-1/2'
'x-1/2, y, -z'
'x, -y-1/2, z-1/2'

loop_
_atom_site_label
_atom_site_type_symbol
_atom_site_fract_x
_atom_site_fract_y
_atom_site_fract_z
_atom_site_U_iso_or_equiv
_atom_site_adp_type
_atom_site_occupancy
_atom_site_site_symmetry_order
_atom_site_calc_flag
_atom_site_refinement_flags_posn
_atom_site_refinement_flags_adp
_atom_site_refinement_flags_occupancy
Cu1 Cu 0.2500 0.5000 0.39148(11) 0.0238(8) Uani 0.154(9) 2 d S T P
Mg1 Mg 0.2500 0.5000 0.39148(11) 0.0238(8) Uani 0.846(9) 2 d S T P
Cu2 Cu 0.5000 0.5000 0.5000 0.0220(9) Uani 0.117(9) 2 d S . P
Mg2 Mg 0.5000 0.5000 0.5000 0.0220(9) Uani 0.883(9) 2 d S . P
O2 O 0.3679(3) 0.4509(2) 0.3229(2) 0.0319(9) Uani 1 1 d . . .
C3 C 0.4514(4) 0.4092(3) 0.3419(3) 0.0294(11) Uani 1 1 d . . .
O4 O 0.5039(3) 0.4136(2) 0.4048(2) 0.0298(9) Uani 1 1 d . . .
O6 O 0.3383(3) 0.4865(2) 0.5036(2) 0.0285(9) Uani 1 1 d . . .
N1 N 0.2500 0.5000 0.5420(4) 0.0319(15) Uani 1 2 d S T P
O12 O 0.2500 0.5000 0.6216(4) 0.0433(15) Uani 1 2 d S T P
O13 O 0.4842(3) 0.6039(2) 0.4258(2) 0.0295(9) Uani 1 1 d . . .
C10 C 0.4170(4) 0.6405(3) 0.3846(3) 0.0310(12) Uani 1 1 d . . .
O11 O 0.3194(3) 0.6216(2) 0.3847(2) 0.0309(9) Uani 1 1 d . . .
C12 C 0.4521(4) 0.7121(3) 0.3287(3) 0.0352(13) Uani 1 1 d . . .
C13 C 0.5555(4) 0.7506(4) 0.3326(4) 0.0403(14) Uani 1 1 d . . .
N14 N 0.6203(7) 0.7322(6) 0.3972(6) 0.042(2) Uani 0.5 1 d . . P
H14A H 0.6785 0.7613 0.4044 0.050 Uiso 0.5 1 calc R U P
H14B H 0.6022 0.6917 0.4300 0.050 Uiso 0.5 1 calc R U P
C15 C 0.5830(5) 0.8163(4) 0.2783(3) 0.0392(13) Uani 1 1 d . . .
H15 H 0.6490 0.8443 0.2827 0.047 Uiso 1 1 calc R U .
C16 C 0.4870(4) 0.3405(4) 0.2825(3) 0.0348(13) Uani 1 1 d . . .
C17 C 0.5839(5) 0.2962(4) 0.2911(4) 0.0435(15) Uani 1 1 d . . .
C18 C 0.3846(4) 0.7334(4) 0.2650(4) 0.0445(15) Uani 1 1 d . . .
H18 H 0.3185 0.7056 0.2599 0.053 Uiso 1 1 calc R U .
N19 N 0.6449(8) 0.3057(7) 0.3589(7) 0.050(3) Uani 0.5 1 d . . P
H19A H 0.6231 0.3393 0.3965 0.059 Uiso 0.5 1 calc R U P
H19B H 0.7047 0.2780 0.3635 0.059 Uiso 0.5 1 calc R U P
O20 O 0.1370(5) 0.4995(4) 0.9999(4) 0.0697(17) Uani 1 1 d . . .
O21 O 0.2500 0.5000 0.8561(6) 0.079(3) Uani 1 2 d S T P
O22 O 0.2500 0.5000 0.1849(4) 0.0530(17) Uani 1 2 d S T P
O23 O 0.0469(10) 0.6075(7) 0.8691(8) 0.080(3) Uani 0.5 1 d . . P
O24 O 0.2871(9) 0.2608(7) 0.4700(6) 0.066(3) Uani 0.5 1 d . . P

loop_
_atom_site_aniso_label
_atom_site_aniso_U_11
_atom_site_aniso_U_22
_atom_site_aniso_U_33
_atom_site_aniso_U_23
_atom_site_aniso_U_13
_atom_site_aniso_U_12
Cu1 0.0199(11) 0.0275(12) 0.0241(12) 0.000 0.000 0.0011(6)
Mg1 0.0199(11) 0.0275(12) 0.0241(12) 0.000 0.000 0.0011(6)
Cu2 0.0198(12) 0.0233(12) 0.0229(13) 0.0100(7) -0.0011(7) -0.0010(6)
Mg2 0.0198(12) 0.0233(12) 0.0229(13) 0.0100(7) -0.0011(7) -0.0010(6)
O2 0.0248(18) 0.044(2) 0.0265(19) -0.0094(15) 0.0031(15) 0.0093(15)
C3 0.022(2) 0.041(3) 0.025(3) -0.017(2) 0.000(2) 0.005(2)
O4 0.0257(19) 0.0337(19) 0.030(2) -0.0014(15) -0.0030(15) 0.0046(13)
O6 0.0253(19) 0.0384(19) 0.0219(18) -0.0004(13) 0.0000(14) -0.0032(14)
N1 0.030(3) 0.031(3) 0.034(4) 0.000 0.000 -0.007(2)
O12 0.038(3) 0.049(4) 0.043(4) 0.000 0.000 -0.008(2)
O13 0.0246(18) 0.0292(18) 0.035(2) 0.0162(15) -0.0042(15) -0.0086(13)
C10 0.026(3) 0.033(3) 0.034(3) 0.016(2) -0.002(2) -0.007(2)
O11 0.0246(18) 0.0257(17) 0.042(2) 0.0113(14) -0.0004(15) -0.0051(13)
C12 0.025(3) 0.041(3) 0.040(3) 0.019(2) -0.007(2) -0.016(2)
C13 0.028(3) 0.046(3) 0.046(4) 0.012(3) -0.007(2) -0.012(2)
N14 0.029(5) 0.045(5) 0.052(6) 0.026(5) -0.015(4) -0.019(4)
C15 0.031(3) 0.045(3) 0.042(3) 0.011(2) -0.005(2) -0.012(2)
C16 0.030(3) 0.038(3) 0.037(3) -0.013(2) -0.008(2) 0.005(2)
C17 0.035(3) 0.045(3) 0.051(4) -0.017(3) -0.012(3) 0.007(2)
C18 0.024(3) 0.056(4) 0.053(4) 0.017(3) -0.008(3) -0.011(2)
N19 0.037(5) 0.048(6) 0.064(7) -0.020(5) -0.012(5) 0.009(4)
O20 0.060(4) 0.071(4) 0.078(4) 0.005(3) 0.000(3) 0.001(2)
O21 0.063(5) 0.074(5) 0.101(7) 0.000 0.000 -0.004(4)
O22 0.051(4) 0.046(3) 0.062(4) 0.000 0.000 0.001(3)
O23 0.073(7) 0.068(7) 0.098(9) -0.004(6) -0.002(7) -0.010(6)
O24 0.064(6) 0.068(6) 0.066(7) 0.006(5) 0.006(6) 0.009(5)

loop_
_atom_type_symbol
_atom_type_description
_atom_type_scat_dispersion_real
_atom_type_scat_dispersion_imag
_atom_type_scat_source
C C 0.0033 0.0016 'International Tables Vol C Tables 4.2.6.8 and 6.1.1.4'
H H 0.0000 0.0000 'International Tables Vol C Tables 4.2.6.8 and 6.1.1.4'
N N 0.0061 0.0033 'International Tables Vol C Tables 4.2.6.8 and 6.1.1.4'
O O 0.0106 0.0060 'International Tables Vol C Tables 4.2.6.8 and 6.1.1.4'
Cu Cu 0.3201 1.2651 'International Tables Vol C Tables 4.2.6.8 and 6.1.1.4'
Mg Mg 0.0486 0.0363 'International Tables Vol C Tables 4.2.6.8 and 6.1.1.4'

loop_
_geom_angle_atom_site_label_1
_geom_angle_atom_site_label_2
_geom_angle_atom_site_label_3
_geom_angle
_geom_angle_site_symmetry_1
_geom_angle_site_symmetry_3
O2 Cu1 O2 109.8(2) 3_565 .
O2 Cu1 O11 86.57(14) 3_565 .
O2 Cu1 O11 89.72(15) . .
O2 Cu1 O11 89.72(15) 3_565 3_565
O2 Cu1 O11 86.57(14) . 3_565
O11 Cu1 O11 173.6(2) . 3_565
O2 Cu1 O6 95.45(14) 3_565 3_565
O2 Cu1 O6 153.45(15) . 3_565
O11 Cu1 O6 100.08(14) . 3_565
O11 Cu1 O6 85.51(14) 3_565 3_565
O2 Cu1 O6 153.45(15) 3_565 .
O2 Cu1 O6 95.45(14) . .
O11 Cu1 O6 85.51(14) . .
O11 Cu1 O6 100.08(14) 3_565 .
O6 Cu1 O6 61.2(2) 3_565 .
O6 Cu2 O6 180.0 . 5_666
O6 Cu2 O13 89.90(14) . 5_666
O6 Cu2 O13 90.10(14) 5_666 5_666
O6 Cu2 O13 90.10(14) . .
O6 Cu2 O13 89.90(14) 5_666 .
O13 Cu2 O13 180.00(16) 5_666 .
O6 Cu2 O4 91.04(13) . 5_666
O6 Cu2 O4 88.96(13) 5_666 5_666
O13 Cu2 O4 91.09(15) 5_666 5_666
O13 Cu2 O4 88.91(15) . 5_666
O6 Cu2 O4 88.96(13) . .
O6 Cu2 O4 91.05(13) 5_666 .
O13 Cu2 O4 88.91(15) 5_666 .
O13 Cu2 O4 91.09(15) . .
O4 Cu2 O4 180.0 5_666 .
C3 O2 Cu1 130.0(3) . .
O4 C3 O2 128.4(4) . .
O4 C3 C16 116.5(4) . .
O2 C3 C16 114.9(4) . .
C3 O4 Cu2 132.8(3) . .
N1 O6 Cu2 147.6(3) . .
N1 O6 Cu1 89.5(3) . .
Cu2 O6 Cu1 117.54(16) . .
O6 N1 O6 119.8(6) 3_565 .
O6 N1 O12 120.1(3) 3_565 .
O6 N1 O12 120.1(3) . .
C10 O13 Cu2 140.6(3) . .
O13 C10 O11 124.1(4) . .
O13 C10 C12 119.1(4) . .
O11 C10 C12 116.8(4) . .
C10 O11 Cu1 128.3(3) . .
C18 C12 C13 119.0(5) . .
C18 C12 C10 118.2(4) . .
C13 C12 C10 122.4(5) . .
N14 C13 C15 121.2(6) . .
N14 C13 C12 118.8(6) . .
C15 C13 C12 119.2(5) . .
C16 C15 C13 121.2(5) 4_655 .
C17 C16 C15 119.4(5) . 4_645
C17 C16 C3 121.3(5) . .
C15 C16 C3 119.0(4) 4_645 .
N19 C17 C16 120.9(6) . .
N19 C17 C18 118.5(6) . 4_645
C16 C17 C18 120.2(5) . 4_645
C17 C18 C12 120.5(5) 4_655 .

loop_
_geom_bond_atom_site_label_1
_geom_bond_atom_site_label_2
_geom_bond_distance
_geom_bond_site_symmetry_2
Cu1 O2 2.017(3) 3_565
Cu1 O2 2.017(3) .
Cu1 O11 2.049(3) .
Cu1 O11 2.049(3) 3_565
Cu1 O6 2.201(4) 3_565
Cu1 O6 2.201(4) .
Cu2 O6 2.028(4) .
Cu2 O6 2.028(4) 5_666
Cu2 O13 2.031(3) 5_666
Cu2 O13 2.031(3) .
Cu2 O4 2.080(4) 5_666
Cu2 O4 2.081(4) .
O2 C3 1.262(6) .
C3 O4 1.250(6) .
C3 C16 1.517(7) .
O6 N1 1.295(5) .
N1 O6 1.295(5) 3_565
N1 O12 1.346(9) .
O13 C10 1.225(6) .
C10 O11 1.251(6) .
C10 C12 1.507(6) .
C12 C18 1.406(8) .
C12 C13 1.419(7) .
C13 N14 1.386(11) .
C13 C15 1.401(8) .
C15 C16 1.398(8) 4_655
C16 C17 1.392(8) .
C16 C15 1.398(8) 4_645
C17 N19 1.383(12) .
C17 C18 1.404(8) 4_645
C18 C17 1.404(8) 4_655
